data_1541921
loop_
_publ_author_name
'Chang, Meng-Yang'
'Cheng, Yu-Chieh'

_publ_section_title
;
 Synthesis of Substituted Tetralins and Benzosuberans via
 BF3&#x00B7;OEt2-Mediated Formal (4 + 2) and (5 + 2) Stereocontrolled
 Cycloaddition of 4-Alkenols with Veratrol.
;
_journal_issue 3
_journal_name_full 'Organic letters'
_journal_page_first 608
_journal_page_last 611
_journal_paper_doi 10.1021/acs.orglett.5b03696
_journal_volume 18
_journal_year 2016
_chemical_formula_sum 'C18 H19 N O5 S'
_chemical_formula_weight 361.40
_space_group_crystal_system monoclinic
_space_group_IT_number 14
_space_group_name_Hall '-P 2yn'
_space_group_name_H-M_alt 'P 1 21/n 1'
_symmetry_space_group_name_Hall '-P 2yn'
_symmetry_space_group_name_H-M 'P 1 21/n 1'
_atom_sites_solution_hydrogens geom
_audit_creation_method SHELXL-2014/6
_cell_angle_alpha 90
_cell_angle_beta 91.813(3)
_cell_angle_gamma 90
_cell_formula_units_Z 4
_cell_length_a 11.8500(15)
_cell_length_b 10.4794(13)
_cell_length_c 13.4988(17)
_cell_measurement_reflns_used 3187
_cell_measurement_temperature 100(2)
_cell_measurement_theta_max 26.3579
_cell_measurement_theta_min 2.4609
_cell_volume 1675.5(4)
_computing_cell_refinement 'SAINT V8.34A (Bruker AXS Inc., 2013)'
_computing_data_collection 'APEX2 (Bruker AXS, 2010)'
_computing_data_reduction 'SAINT V8.34A (Bruker AXS Inc., 2013)'
_computing_molecular_graphics 'SHELXTL (Sheldrick, 2008)'
_computing_publication_material SHELXTL
_computing_structure_refinement 'SHELXL-2014/6 (Sheldrick, 2014)'
_diffrn_ambient_temperature 100(2)
_diffrn_detector_area_resol_mean 8.3333
_diffrn_measured_fraction_theta_full 1.000
_diffrn_measured_fraction_theta_max 0.999
_diffrn_measurement_device_type 'Bruker APEX-II CCD'
_diffrn_measurement_method '\f and \w scans'
_diffrn_radiation_type MoK\a
_diffrn_radiation_wavelength 0.71073
_diffrn_reflns_av_R_equivalents 0.0396
_diffrn_reflns_av_unetI/netI 0.0360
_diffrn_reflns_laue_measured_fraction_full 1.000
_diffrn_reflns_laue_measured_fraction_max 0.999
_diffrn_reflns_limit_h_max 14
_diffrn_reflns_limit_h_min -14
_diffrn_reflns_limit_k_max 13
_diffrn_reflns_limit_k_min -12
_diffrn_reflns_limit_l_max 13
_diffrn_reflns_limit_l_min -16
_diffrn_reflns_number 13556
_diffrn_reflns_point_group_measured_fraction_full 1.000
_diffrn_reflns_point_group_measured_fraction_max 0.999
_diffrn_reflns_theta_full 25.242
_diffrn_reflns_theta_max 26.378
_diffrn_reflns_theta_min 2.252
_exptl_absorpt_coefficient_mu 0.223
_exptl_absorpt_correction_T_max 0.9485
_exptl_absorpt_correction_T_min 0.8959
_exptl_absorpt_correction_type multi-scan
_exptl_absorpt_process_details 'SADABS V2014/4 (Bruker AXS Inc.)'
_exptl_crystal_colour Colorless
_exptl_crystal_density_diffrn 1.433
_exptl_crystal_density_meas ?
_exptl_crystal_density_method 'not measured'
_exptl_crystal_description Lump
_exptl_crystal_F_000 760
_exptl_crystal_size_max 0.25
_exptl_crystal_size_mid 0.20
_exptl_crystal_size_min 0.20
_refine_diff_density_max 0.393
_refine_diff_density_min -0.370
_refine_diff_density_rms 0.049
_refine_ls_extinction_method none
_refine_ls_goodness_of_fit_ref 1.024
_refine_ls_hydrogen_treatment constr
_refine_ls_matrix_type full
_refine_ls_number_parameters 228
_refine_ls_number_reflns 3422
_refine_ls_number_restraints 0
_refine_ls_restrained_S_all 1.024
_refine_ls_R_factor_all 0.0484
_refine_ls_R_factor_gt 0.0352
_refine_ls_shift/su_max 0.001
_refine_ls_shift/su_mean 0.000
_refine_ls_structure_factor_coef Fsqd
_refine_ls_weighting_details 'w=1/[\s^2^(Fo^2^)+(0.0381P)^2^+0.7741P] where P=(Fo^2^+2Fc^2^)/3'
_refine_ls_weighting_scheme calc
_refine_ls_wR_factor_gt 0.0807
_refine_ls_wR_factor_ref 0.0877
_reflns_Friedel_coverage 0.000
_reflns_number_gt 2771
_reflns_number_total 3422
_reflns_threshold_expression 'I > 2\s(I)'
_cod_data_source_file ol5b03696_si_009.cif
_cod_data_source_block mo_150807lt_0m
_cod_depositor_comments
;
The following automatic conversions were performed:

'_exptl_crystal_density_meas' value 'not measured' was changed to '?'
- the value is perceived as not measured.

Automatic conversion script
Id: cif_fix_values 4268 2015-11-12 08:31:59Z antanas 

 Adding full bibliography for 1541918--1541929.cif.
;
_cod_database_code 1541921
_shelx_space_group_comment
;
The symmetry employed for this shelxl refinement is uniquely defined
by the following loop, which should always be used as a source of
symmetry information in preference to the above space-group names.
They are only intended as comments.
;
_shelxl_version_number 2014/6

loop_
_space_group_symop_operation_xyz
'x, y, z'
'-x+1/2, y+1/2, -z+1/2'
'-x, -y, -z'
'x-1/2, -y-1/2, z-1/2'

loop_
_atom_site_label
_atom_site_type_symbol
_atom_site_fract_x
_atom_site_fract_y
_atom_site_fract_z
_atom_site_U_iso_or_equiv
_atom_site_adp_type
_atom_site_occupancy
_atom_site_site_symmetry_order
_atom_site_calc_flag
_atom_site_refinement_flags_posn
_atom_site_refinement_flags_adp
S1 S 0.71930(4) 0.17507(4) 0.64084(3) 0.01560(12) Uani 1 1 d . .
O1 O 0.27992(10) 0.00485(13) 0.91015(11) 0.0290(3) Uani 1 1 d . .
O2 O 0.40835(11) -0.12332(12) 0.85824(10) 0.0264(3) Uani 1 1 d . .
O3 O 0.84180(10) 0.23127(11) 0.86138(9) 0.0180(3) Uani 1 1 d . .
O4 O 0.73873(11) 0.30943(11) 0.65828(9) 0.0224(3) Uani 1 1 d . .
O5 O 0.75872(10) 0.12006(12) 0.55010(9) 0.0217(3) Uani 1 1 d . .
N1 N 0.37726(12) -0.01852(14) 0.88768(11) 0.0192(3) Uani 1 1 d . .
C1 C 0.46154(14) 0.08483(16) 0.89601(12) 0.0158(4) Uani 1 1 d . .
C2 C 0.57072(14) 0.05843(15) 0.87084(12) 0.0146(3) Uani 1 1 d . .
H19 H 0.5914 -0.0250 0.8508 0.017 Uiso 1 1 calc R U
C3 C 0.65043(14) 0.15628(16) 0.87525(12) 0.0144(3) Uani 1 1 d . .
C4 C 0.76858(14) 0.12522(15) 0.84600(13) 0.0152(4) Uani 1 1 d . .
H16 H 0.7968 0.0547 0.8902 0.018 Uiso 1 1 calc R U
C5 C 0.78782(14) 0.08397(15) 0.73810(12) 0.0144(3) Uani 1 1 d . .
H12 H 0.7696 -0.0086 0.7297 0.017 Uiso 1 1 calc R U
C6 C 0.57323(14) 0.14550(16) 0.64466(12) 0.0152(4) Uani 1 1 d . .
C7 C 0.53255(14) 0.02359(16) 0.62292(12) 0.0166(4) Uani 1 1 d . .
H11 H 0.5828 -0.0434 0.6069 0.020 Uiso 1 1 calc R U
C8 C 0.41735(14) 0.00217(16) 0.62516(13) 0.0169(4) Uani 1 1 d . .
H10 H 0.3890 -0.0811 0.6119 0.020 Uiso 1 1 calc R U
C9 C 0.34205(14) 0.09973(16) 0.64636(13) 0.0173(4) Uani 1 1 d . .
C10 C 0.21733(15) 0.07230(18) 0.64983(14) 0.0233(4) Uani 1 1 d . .
H7 H 0.2018 0.0242 0.7102 0.035 Uiso 1 1 calc R U
H6 H 0.1937 0.0219 0.5916 0.035 Uiso 1 1 calc R U
H1 H 0.1754 0.1529 0.6499 0.035 Uiso 1 1 calc R U
C11 C 0.42729(15) 0.20388(17) 0.92814(13) 0.0196(4) Uani 1 1 d . .
H2 H 0.3514 0.2193 0.9453 0.024 Uiso 1 1 calc R U
C12 C 0.94668(14) 0.19958(16) 0.81540(13) 0.0182(4) Uani 1 1 d . .
H15 H 0.9790 0.2787 0.7861 0.022 Uiso 1 1 calc R U
C13 C 1.03045(16) 0.1461(2) 0.89132(14) 0.0283(4) Uani 1 1 d . .
H3 H 1.0411 0.2071 0.9458 0.043 Uiso 1 1 calc R U
H5 H 1.1028 0.1312 0.8602 0.043 Uiso 1 1 calc R U
H4 H 1.0017 0.0654 0.9172 0.043 Uiso 1 1 calc R U
C14 C 0.91616(14) 0.10514(16) 0.73105(13) 0.0182(4) Uani 1 1 d . .
H14 H 0.9345 0.1417 0.6659 0.022 Uiso 1 1 calc R U
H13 H 0.9577 0.0238 0.7403 0.022 Uiso 1 1 calc R U
C15 C 0.38462(15) 0.22150(17) 0.66465(14) 0.0211(4) Uani 1 1 d . .
H9 H 0.3341 0.2896 0.6772 0.025 Uiso 1 1 calc R U
C16 C 0.49965(15) 0.24477(16) 0.66479(13) 0.0199(4) Uani 1 1 d . .
H8 H 0.5280 0.3279 0.6785 0.024 Uiso 1 1 calc R U
C17 C 0.61842(15) 0.27664(16) 0.90761(13) 0.0173(4) Uani 1 1 d . .
H17 H 0.6724 0.3436 0.9115 0.021 Uiso 1 1 calc R U
C18 C 0.50785(15) 0.29938(17) 0.93422(13) 0.0208(4) Uani 1 1 d . .
H18 H 0.4873 0.3817 0.9569 0.025 Uiso 1 1 calc R U

loop_
_atom_site_aniso_label
_atom_site_aniso_U_11
_atom_site_aniso_U_22
_atom_site_aniso_U_33
_atom_site_aniso_U_23
_atom_site_aniso_U_13
_atom_site_aniso_U_12
S1 0.0183(2) 0.0142(2) 0.0143(2) 0.00108(16) 0.00200(16) -0.00371(16)
O1 0.0128(6) 0.0350(8) 0.0394(9) 0.0013(6) 0.0029(6) -0.0001(5)
O2 0.0259(7) 0.0208(7) 0.0327(8) -0.0045(6) 0.0056(6) -0.0049(5)
O3 0.0157(6) 0.0176(6) 0.0209(7) -0.0052(5) 0.0038(5) -0.0041(5)
O4 0.0268(7) 0.0142(6) 0.0262(7) 0.0035(5) -0.0009(6) -0.0060(5)
O5 0.0221(7) 0.0284(7) 0.0148(7) -0.0013(5) 0.0049(5) -0.0066(5)
N1 0.0186(8) 0.0244(8) 0.0147(8) 0.0032(6) 0.0004(6) -0.0014(6)
C1 0.0166(8) 0.0188(8) 0.0121(9) 0.0022(6) 0.0004(7) -0.0018(7)
C2 0.0183(8) 0.0144(8) 0.0111(9) 0.0002(6) 0.0009(7) 0.0014(6)
C3 0.0176(8) 0.0168(8) 0.0090(8) 0.0013(6) 0.0009(7) 0.0008(6)
C4 0.0170(8) 0.0134(8) 0.0153(9) -0.0008(6) 0.0009(7) -0.0024(6)
C5 0.0161(8) 0.0117(8) 0.0157(9) 0.0006(6) 0.0033(7) -0.0005(6)
C6 0.0169(8) 0.0173(8) 0.0114(8) 0.0012(6) 0.0004(7) -0.0008(6)
C7 0.0195(9) 0.0165(8) 0.0138(9) 0.0006(7) 0.0014(7) 0.0021(7)
C8 0.0194(9) 0.0174(8) 0.0139(9) 0.0001(7) -0.0005(7) -0.0015(7)
C9 0.0179(9) 0.0217(9) 0.0123(9) 0.0010(7) -0.0008(7) 0.0026(7)
C10 0.0174(9) 0.0283(10) 0.0243(11) -0.0006(8) 0.0005(8) 0.0028(7)
C11 0.0181(9) 0.0261(10) 0.0148(9) 0.0010(7) 0.0022(7) 0.0047(7)
C12 0.0161(9) 0.0199(9) 0.0187(9) -0.0005(7) 0.0038(7) -0.0024(7)
C13 0.0237(10) 0.0384(11) 0.0228(11) -0.0023(8) -0.0012(8) 0.0035(8)
C14 0.0166(9) 0.0197(9) 0.0184(10) -0.0019(7) 0.0036(7) 0.0001(7)
C15 0.0239(9) 0.0202(9) 0.0192(10) -0.0002(7) -0.0004(8) 0.0064(7)
C16 0.0254(10) 0.0142(8) 0.0200(10) 0.0005(7) -0.0008(8) 0.0012(7)
C17 0.0220(9) 0.0163(8) 0.0137(9) -0.0013(7) 0.0016(7) -0.0018(7)
C18 0.0256(10) 0.0183(9) 0.0185(10) -0.0029(7) 0.0023(8) 0.0057(7)

loop_
_atom_type_symbol
_atom_type_description
_atom_type_scat_dispersion_real
_atom_type_scat_dispersion_imag
_atom_type_scat_source
C C 0.0033 0.0016 'International Tables Vol C Tables 4.2.6.8 and 6.1.1.4'
H H 0.0000 0.0000 'International Tables Vol C Tables 4.2.6.8 and 6.1.1.4'
N N 0.0061 0.0033 'International Tables Vol C Tables 4.2.6.8 and 6.1.1.4'
O O 0.0106 0.0060 'International Tables Vol C Tables 4.2.6.8 and 6.1.1.4'
S S 0.1246 0.1234 'International Tables Vol C Tables 4.2.6.8 and 6.1.1.4'

loop_
_geom_angle_atom_site_label_1
_geom_angle_atom_site_label_2
_geom_angle_atom_site_label_3
_geom_angle
O5 S1 O4 118.22(8)
O5 S1 C6 107.41(8)
O4 S1 C6 108.57(8)
O5 S1 C5 104.88(8)
O4 S1 C5 109.43(7)
C6 S1 C5 107.89(8)
C4 O3 C12 106.67(12)
O1 N1 O2 123.53(15)
O1 N1 C1 118.31(15)
O2 N1 C1 118.16(14)
C2 C1 C11 123.04(16)
C2 C1 N1 118.24(15)
C11 C1 N1 118.72(15)
C1 C2 C3 118.85(15)
C1 C2 H19 120.6
C3 C2 H19 120.6
C17 C3 C2 119.28(16)
C17 C3 C4 122.99(15)
C2 C3 C4 117.72(15)
O3 C4 C3 111.22(13)
O3 C4 C5 104.43(13)
C3 C4 C5 118.39(14)
O3 C4 H16 107.4
C3 C4 H16 107.4
C5 C4 H16 107.4
C14 C5 C4 101.15(13)
C14 C5 S1 107.59(11)
C4 C5 S1 117.65(11)
C14 C5 H12 110.0
C4 C5 H12 110.0
S1 C5 H12 110.0
C16 C6 C7 120.83(16)
C16 C6 S1 119.83(13)
C7 C6 S1 119.28(13)
C8 C7 C6 118.61(16)
C8 C7 H11 120.7
C6 C7 H11 120.7
C7 C8 C9 121.60(16)
C7 C8 H10 119.2
C9 C8 H10 119.2
C15 C9 C8 118.60(16)
C15 C9 C10 121.31(16)
C8 C9 C10 120.09(16)
C9 C10 H7 109.5
C9 C10 H6 109.5
H7 C10 H6 109.5
C9 C10 H1 109.5
H7 C10 H1 109.5
H6 C10 H1 109.5
C18 C11 C1 117.48(16)
C18 C11 H2 121.3
C1 C11 H2 121.3
O3 C12 C13 110.43(15)
O3 C12 C14 106.24(13)
C13 C12 C14 113.34(15)
O3 C12 H15 108.9
C13 C12 H15 108.9
C14 C12 H15 108.9
C12 C13 H3 109.5
C12 C13 H5 109.5
H3 C13 H5 109.5
C12 C13 H4 109.5
H3 C13 H4 109.5
H5 C13 H4 109.5
C5 C14 C12 104.78(13)
C5 C14 H14 110.8
C12 C14 H14 110.8
C5 C14 H13 110.8
C12 C14 H13 110.8
H14 C14 H13 108.9
C16 C15 C9 120.88(16)
C16 C15 H9 119.6
C9 C15 H9 119.6
C15 C16 C6 119.44(16)
C15 C16 H8 120.3
C6 C16 H8 120.3
C18 C17 C3 120.34(16)
C18 C17 H17 119.8
C3 C17 H17 119.8
C11 C18 C17 120.98(16)
C11 C18 H18 119.5
C17 C18 H18 119.5

loop_
_geom_bond_atom_site_label_1
_geom_bond_atom_site_label_2
_geom_bond_distance
S1 O5 1.4447(13)
S1 O4 1.4449(12)
S1 C6 1.7608(17)
S1 C5 1.7964(17)
O1 N1 1.2267(19)
O2 N1 1.2284(19)
O3 C4 1.4211(19)
O3 C12 1.445(2)
N1 C1 1.475(2)
C1 C2 1.376(2)
C1 C11 1.386(2)
C2 C3 1.394(2)
C2 H19 0.9500
C3 C17 1.391(2)
C3 C4 1.502(2)
C4 C5 1.543(2)
C4 H16 1.0000
C5 C14 1.543(2)
C5 H12 1.0000
C6 C16 1.390(2)
C6 C7 1.393(2)
C7 C8 1.385(2)
C7 H11 0.9500
C8 C9 1.393(2)
C8 H10 0.9500
C9 C15 1.391(2)
C9 C10 1.508(2)
C10 H7 0.9800
C10 H6 0.9800
C10 H1 0.9800
C11 C18 1.384(3)
C11 H2 0.9500
C12 C13 1.512(2)
C12 C14 1.543(2)
C12 H15 1.0000
C13 H3 0.9800
C13 H5 0.9800
C13 H4 0.9800
C14 H14 0.9900
C14 H13 0.9900
C15 C16 1.385(3)
C15 H9 0.9500
C16 H8 0.9500
C17 C18 1.390(2)
C17 H17 0.9500
C18 H18 0.9500
